data_1521219
loop_
_publ_author_name
'Ishii, M.'
'Shibata, K.'
'Onoda, M.'

_publ_section_title
;
 Structure and vibrational spectra of argyrodite family compounds Cu8 Si
 X6 (X = S, Se) and Cu8 Ge S6
;
_journal_name_full 'Solid State Ionics'
_journal_page_first 11
_journal_page_last 18
_journal_volume 121
_journal_year 1999
_chemical_formula_sum 'Cu8 Se6 Si'
_chemical_name_systematic 'Cu8 Si Se6'
_space_group_IT_number 31
_symmetry_space_group_name_Hall 'P 2ac -2'
_symmetry_space_group_name_H-M 'P m n 21'
_cell_angle_alpha 90
_cell_angle_beta 90
_cell_angle_gamma 90
_cell_formula_units_Z 2
_cell_length_a 7.2835
_cell_length_b 7.2185
_cell_length_c 10.2281
_cell_volume 537.752
_citation_journal_id_ASTM SSIOD3
_cod_data_source_file Ishii_SSIOD3_1999_754.cif
_cod_data_source_block Cu8Se6Si1
_cod_original_formula_sum 'Cu8 Se6 Si1'
_cod_database_code 1521219

loop_
_symmetry_equiv_pos_as_xyz
x,y,z
-x+1/2,-y,z+1/2
-x,y,z
x+1/2,-y,z+1/2

loop_
_atom_site_label
_atom_site_type_symbol
_atom_site_fract_x
_atom_site_fract_y
_atom_site_fract_z
_atom_site_occupancy
_atom_site_U_iso_or_equiv
Cu3 Cu+1 0.19 0.121 0.15 1 0.0
Se3 Se-2 0 0.49 0.63 1 0.0
Se4 Se-2 0 0.783 0.26 1 0.0
Cu2 Cu+1 0.189 0.114 0.84 1 0.0
Se1 Se-2 0.244 0.748 0.878 1 0.0
Cu5 Cu+1 0 0.75 0.48 1 0.0
Cu1 Cu+1 0.218 0.539 0.25 1 0.0
Se2 Se-2 0 0.01 0.63 1 0.0
Cu4 Cu+1 0 0.63 0.039 1 0.0
Se5 Se-2 0 0.277 0 1 0.0
Si1 Si+4 0 0.25 0.5 1 0.0
